data_7242206
loop_
_publ_author_name
'Pahari, Shyam K.'
'Gokoglan, Tugba Ceren'
'Visayas, Benjoe Rey B.'
'Woehl, Jennifer'
'Golen, James A.'
'Howland, Rachael'
'Mayes, Maricris L.'
'Agar, Ertan'
'Cappillino, Patrick J.'

_publ_section_title
;
 Designing high energy density flow batteries by tuning active-material
 thermodynamics
;
_journal_issue 10
_journal_name_full 'RSC Advances'
_journal_page_first 5432
_journal_page_last 5443
_journal_paper_doi 10.1039/D0RA10913D
_journal_volume 11
_journal_year 2021
_chemical_formula_moiety 'C8 H8 N2 O10 V, C12 H28 N'
_chemical_formula_sum 'C20 H36 N3 O10 V'
_chemical_formula_weight 529.46
_chemical_name_systematic 'Tetrapropylammonium vanadium(v)bis-hydroxyiminodiacetate'
_space_group_crystal_system triclinic
_space_group_IT_number 2
_space_group_name_Hall '-P 1'
_space_group_name_H-M_alt 'P -1'
_atom_sites_solution_hydrogens geom
_atom_sites_solution_primary 'intrinsic phasing'
_atom_sites_solution_secondary 'Fourier diffence maps'
_audit_creation_method SHELXL-2014/6
_audit_update_record
;
2020-11-18 deposited with the CCDC.	2021-01-12 downloaded from the CCDC.
;
_cell_angle_alpha 67.468(2)
_cell_angle_beta 79.634(2)
_cell_angle_gamma 67.087(2)
_cell_formula_units_Z 2
_cell_length_a 9.5136(8)
_cell_length_b 11.4193(10)
_cell_length_c 13.5999(11)
_cell_measurement_reflns_used 9908
_cell_measurement_temperature 294(2)
_cell_measurement_theta_max 25.41
_cell_measurement_theta_min 3.03
_cell_volume 1256.19(18)
_computing_cell_refinement 'Bruker SAINT'
_computing_data_collection 'Bruker APEX3'
_computing_data_reduction 'Bruker SAINT'
_computing_molecular_graphics 'Bruker SHELXTL'
_computing_publication_material 'Bruker SHELXTL'
_computing_structure_refinement 'SHELXL-2014/6 (Sheldrick, 2014)'
_computing_structure_solution 'SHELXS-97 (Sheldrick 2008)'
_diffrn_ambient_temperature 294(2)
_diffrn_measured_fraction_theta_full 0.998
_diffrn_measured_fraction_theta_max 0.995
_diffrn_measurement_device_type 'Bruker APEX-III CMOS'
_diffrn_measurement_method '\f and \w scans'
_diffrn_radiation_type MoK\a
_diffrn_radiation_wavelength 0.71073
_diffrn_reflns_av_R_equivalents 0.0312
_diffrn_reflns_av_unetI/netI 0.0220
_diffrn_reflns_Laue_measured_fraction_full 0.998
_diffrn_reflns_Laue_measured_fraction_max 0.995
_diffrn_reflns_limit_h_max 11
_diffrn_reflns_limit_h_min -11
_diffrn_reflns_limit_k_max 13
_diffrn_reflns_limit_k_min -13
_diffrn_reflns_limit_l_max 16
_diffrn_reflns_limit_l_min -16
_diffrn_reflns_number 23487
_diffrn_reflns_point_group_measured_fraction_full 0.998
_diffrn_reflns_point_group_measured_fraction_max 0.995
_diffrn_reflns_theta_full 25.000
_diffrn_reflns_theta_max 25.417
_diffrn_reflns_theta_min 3.034
_diffrn_source 'Bruker D8 Venture Dual'
_exptl_absorpt_coefficient_mu 0.452
_exptl_absorpt_correction_T_max 0.259
_exptl_absorpt_correction_T_min 0.231
_exptl_absorpt_correction_type multi-scan
_exptl_absorpt_process_details sadabs
_exptl_crystal_colour red-brown
_exptl_crystal_density_diffrn 1.400
_exptl_crystal_description block
_exptl_crystal_F_000 560
_exptl_crystal_recrystallization_method 'Vapour deposition'
_exptl_crystal_size_max 0.380
_exptl_crystal_size_mid 0.200
_exptl_crystal_size_min 0.180
_refine_diff_density_max 1.038
_refine_diff_density_min -0.411
_refine_diff_density_rms 0.056
_refine_ls_extinction_coef 0.034(2)
_refine_ls_extinction_expression Fc^*^=kFc[1+0.001xFc^2^\l^3^/sin(2\q)]^-1/4^
_refine_ls_extinction_method SHELXL
_refine_ls_goodness_of_fit_ref 1.055
_refine_ls_hydrogen_treatment constr
_refine_ls_matrix_type full
_refine_ls_number_parameters 312
_refine_ls_number_reflns 4620
_refine_ls_number_restraints 0
_refine_ls_restrained_S_all 1.055
_refine_ls_R_factor_all 0.0525
_refine_ls_R_factor_gt 0.0428
_refine_ls_shift/su_max 0.000
_refine_ls_shift/su_mean 0.000
_refine_ls_structure_factor_coef Fsqd
_refine_ls_weighting_details 'w=1/[\s^2^(Fo^2^)+(0.0368P)^2^+1.4230P] where P=(Fo^2^+2Fc^2^)/3'
_refine_ls_weighting_scheme calc
_refine_ls_wR_factor_gt 0.0973
_refine_ls_wR_factor_ref 0.1059
_reflns_Friedel_coverage 0.000
_reflns_number_gt 4000
_reflns_number_total 4620
_reflns_threshold_expression 'I > 2\s(I)'
_cod_data_source_file d0ra10913d2.cif
_cod_data_source_block UMD1508_a
_cod_database_code 7242206
_shelx_space_group_comment
; 
The symmetry employed for this shelxl refinement is uniquely defined 
by the following loop, which should always be used as a source of 
symmetry information in preference to the above space-group names. 
They are only intended as comments. 
;
_shelx_estimated_absorpt_t_min 0.847
_shelx_estimated_absorpt_t_max 0.923
_shelxl_version_number 2014/6

loop_
_space_group_symop_operation_xyz
'x, y, z'
'-x, -y, -z'

loop_
_atom_site_label
_atom_site_type_symbol
_atom_site_fract_x
_atom_site_fract_y
_atom_site_fract_z
_atom_site_U_iso_or_equiv
_atom_site_adp_type
_atom_site_occupancy
_atom_site_site_symmetry_order
_atom_site_calc_flag
_atom_site_refinement_flags_posn
_atom_site_refinement_flags_adp
_atom_site_refinement_flags_occupancy
_atom_site_disorder_assembly
_atom_site_disorder_group
V1 V 0.24979(4) 0.61830(4) 0.29243(3) 0.02976(14) Uani 1 1 d . . . . .
O1 O -0.0553(2) 0.5690(2) 0.15792(18) 0.0610(6) Uani 1 1 d . . . . .
O2 O 0.15321(18) 0.58344(18) 0.19676(14) 0.0395(4) Uani 1 1 d . . . . .
O3 O 0.1466(2) 0.6842(2) 0.57245(15) 0.0527(5) Uani 1 1 d . . . . .
O4 O 0.26794(17) 0.64508(17) 0.42661(13) 0.0354(4) Uani 1 1 d . . . . .
O5 O 0.07877(18) 0.78777(16) 0.26308(14) 0.0377(4) Uani 1 1 d . . . . .
O6 O 0.5600(2) 0.80137(19) 0.17834(18) 0.0559(5) Uani 1 1 d . . . . .
O7 O 0.34648(19) 0.75391(17) 0.21621(14) 0.0396(4) Uani 1 1 d . . . . .
O8 O 0.3588(2) 0.2407(2) 0.5112(2) 0.0788(8) Uani 1 1 d . . . . .
O9 O 0.23334(17) 0.44484(17) 0.40104(14) 0.0367(4) Uani 1 1 d . . . . .
O10 O 0.42123(17) 0.50067(17) 0.23306(13) 0.0339(4) Uani 1 1 d . . . . .
N1 N 0.0271(2) 0.6913(2) 0.33641(16) 0.0320(4) Uani 1 1 d . . . . .
N2 N 0.4725(2) 0.50385(19) 0.31913(15) 0.0299(4) Uani 1 1 d . . . . .
C1 C -0.0758(3) 0.6545(3) 0.2954(2) 0.0402(6) Uani 1 1 d . . . . .
H1A H -0.1653 0.7336 0.2672 0.048 Uiso 1 1 calc R U . . .
H1B H -0.1089 0.5867 0.3523 0.048 Uiso 1 1 calc R U . . .
C2 C 0.0085(3) 0.5992(3) 0.2086(2) 0.0407(6) Uani 1 1 d . . . . .
C3 C -0.0018(3) 0.7030(3) 0.4420(2) 0.0389(6) Uani 1 1 d . . . . .
H3A H -0.0476 0.6378 0.4892 0.047 Uiso 1 1 calc R U . . .
H3B H -0.0724 0.7930 0.4374 0.047 Uiso 1 1 calc R U . . .
C4 C 0.1464(3) 0.6769(2) 0.48610(19) 0.0333(5) Uani 1 1 d . . . . .
C5 C 0.5752(3) 0.5802(2) 0.2926(2) 0.0343(5) Uani 1 1 d . . . . .
H5A H 0.6668 0.5388 0.2555 0.041 Uiso 1 1 calc R U . . .
H5B H 0.6049 0.5805 0.3571 0.041 Uiso 1 1 calc R U . . .
C6 C 0.4918(3) 0.7235(3) 0.2223(2) 0.0384(6) Uani 1 1 d . . . . .
C7 C 0.5030(3) 0.3769(2) 0.40918(19) 0.0345(5) Uani 1 1 d . . . . .
H7A H 0.5416 0.3838 0.4673 0.041 Uiso 1 1 calc R U . . .
H7B H 0.5795 0.3037 0.3884 0.041 Uiso 1 1 calc R U . . .
C8 C 0.3557(3) 0.3477(3) 0.4449(2) 0.0405(6) Uani 1 1 d . . . . .
N3 N 0.3388(2) 0.17920(19) 0.16311(16) 0.0340(4) Uani 1 1 d . . . . .
C18 C 0.2877(3) 0.3326(2) 0.1112(2) 0.0374(5) Uani 1 1 d . . . . .
H18A H 0.1770 0.3689 0.1111 0.045 Uiso 1 1 calc R U . . .
H18B H 0.3188 0.3676 0.1550 0.045 Uiso 1 1 calc R U . . .
C15 C 0.2602(3) 0.1522(3) 0.2729(2) 0.0408(6) Uani 1 1 d . . . . .
H15A H 0.2914 0.1933 0.3116 0.049 Uiso 1 1 calc R U . . .
H15B H 0.1509 0.1975 0.2642 0.049 Uiso 1 1 calc R U . . .
C19 C 0.3478(3) 0.3855(3) -0.0012(2) 0.0491(7) Uani 1 1 d . . . . .
H19A H 0.3219 0.3485 -0.0459 0.059 Uiso 1 1 calc R U . . .
H19B H 0.4581 0.3571 -0.0019 0.059 Uiso 1 1 calc R U . . .
C12 C 0.2958(3) 0.1172(3) 0.0979(2) 0.0416(6) Uani 1 1 d . . . . .
H12A H 0.3506 0.1350 0.0296 0.050 Uiso 1 1 calc R U . . .
H12B H 0.3309 0.0197 0.1338 0.050 Uiso 1 1 calc R U . . .
C16 C 0.2904(4) 0.0054(3) 0.3403(2) 0.0551(7) Uani 1 1 d . . . . .
H16A H 0.3995 -0.0435 0.3464 0.066 Uiso 1 1 calc R U . . .
H16B H 0.2493 -0.0354 0.3071 0.066 Uiso 1 1 calc R U . . .
C9 C 0.5108(3) 0.1155(3) 0.1715(2) 0.0417(6) Uani 1 1 d . . . . .
H9A H 0.5384 0.0178 0.1986 0.050 Uiso 1 1 calc R U . . .
H9B H 0.5566 0.1403 0.1004 0.050 Uiso 1 1 calc R U . . .
C20 C 0.2790(4) 0.5381(3) -0.0441(3) 0.0624(9) Uani 1 1 d . . . . .
H20A H 0.3217 0.5715 -0.1142 0.094 Uiso 1 1 calc R U . . .
H20B H 0.3011 0.5742 0.0020 0.094 Uiso 1 1 calc R U . . .
H20C H 0.1704 0.5656 -0.0476 0.094 Uiso 1 1 calc R U . . .
C13 C 0.1286(4) 0.1659(4) 0.0781(3) 0.0617(8) Uani 1 1 d . . . . .
H13A H 0.0911 0.2629 0.0403 0.074 Uiso 1 1 calc R U . . .
H13B H 0.0712 0.1471 0.1453 0.074 Uiso 1 1 calc R U . . .
C10 C 0.5801(3) 0.1536(3) 0.2413(3) 0.0552(7) Uani 1 1 d . . . . .
H10A H 0.5496 0.2514 0.2177 0.066 Uiso 1 1 calc R U . . .
H10B H 0.5427 0.1222 0.3143 0.066 Uiso 1 1 calc R U . . .
C17 C 0.2156(5) -0.0033(4) 0.4496(3) 0.0753(11) Uani 1 1 d . . . . .
H17A H 0.2266 -0.0958 0.4907 0.113 Uiso 1 1 calc R U . . .
H17B H 0.1092 0.0513 0.4427 0.113 Uiso 1 1 calc R U . . .
H17C H 0.2638 0.0289 0.4849 0.113 Uiso 1 1 calc R U . . .
C14 C 0.1077(5) 0.0928(4) 0.0120(3) 0.0860(13) Uani 1 1 d . . . . .
H14A H 0.0019 0.1257 -0.0038 0.129 Uiso 1 1 calc R U . . .
H14B H 0.1404 -0.0028 0.0514 0.129 Uiso 1 1 calc R U . . .
H14C H 0.1676 0.1092 -0.0532 0.129 Uiso 1 1 calc R U . . .
C11 C 0.7521(4) 0.0910(5) 0.2362(4) 0.0872(13) Uani 1 1 d . . . . .
H11A H 0.7945 0.1159 0.2808 0.131 Uiso 1 1 calc R U . . .
H11B H 0.7890 0.1232 0.1640 0.131 Uiso 1 1 calc R U . . .
H11C H 0.7821 -0.0058 0.2604 0.131 Uiso 1 1 calc R U . . .

loop_
_atom_site_aniso_label
_atom_site_aniso_U_11
_atom_site_aniso_U_22
_atom_site_aniso_U_33
_atom_site_aniso_U_23
_atom_site_aniso_U_13
_atom_site_aniso_U_12
V1 0.0240(2) 0.0312(2) 0.0350(2) -0.01404(17) -0.00183(15) -0.00793(16)
O1 0.0429(11) 0.0803(15) 0.0792(15) -0.0472(13) -0.0163(10) -0.0163(10)
O2 0.0304(9) 0.0460(10) 0.0455(10) -0.0240(8) -0.0070(7) -0.0066(7)
O3 0.0373(10) 0.0827(15) 0.0445(11) -0.0348(11) 0.0023(8) -0.0166(10)
O4 0.0238(8) 0.0453(10) 0.0416(9) -0.0230(8) -0.0009(7) -0.0092(7)
O5 0.0315(9) 0.0323(9) 0.0437(10) -0.0098(8) -0.0020(7) -0.0085(7)
O6 0.0441(11) 0.0389(11) 0.0841(15) -0.0216(10) 0.0151(10) -0.0211(9)
O7 0.0335(9) 0.0337(9) 0.0486(10) -0.0140(8) 0.0031(7) -0.0109(7)
O8 0.0380(11) 0.0492(13) 0.109(2) 0.0201(13) -0.0132(12) -0.0164(10)
O9 0.0231(8) 0.0354(9) 0.0489(10) -0.0118(8) -0.0025(7) -0.0097(7)
O10 0.0281(8) 0.0416(9) 0.0368(9) -0.0219(8) -0.0017(7) -0.0088(7)
N1 0.0225(9) 0.0341(10) 0.0384(11) -0.0147(9) -0.0035(8) -0.0057(8)
N2 0.0225(9) 0.0344(10) 0.0363(10) -0.0171(9) 0.0002(7) -0.0095(8)
C1 0.0241(11) 0.0461(15) 0.0524(15) -0.0196(12) -0.0086(10) -0.0087(10)
C2 0.0321(13) 0.0407(14) 0.0479(15) -0.0163(12) -0.0136(11) -0.0049(11)
C3 0.0260(12) 0.0472(15) 0.0444(14) -0.0233(12) 0.0009(10) -0.0073(10)
C4 0.0275(11) 0.0343(13) 0.0372(13) -0.0146(10) 0.0000(9) -0.0084(10)
C5 0.0261(11) 0.0386(13) 0.0430(13) -0.0191(11) 0.0032(9) -0.0134(10)
C6 0.0336(13) 0.0405(14) 0.0473(14) -0.0251(12) 0.0098(11) -0.0144(11)
C7 0.0254(11) 0.0352(13) 0.0418(13) -0.0132(11) -0.0047(9) -0.0083(10)
C8 0.0310(13) 0.0335(13) 0.0509(15) -0.0089(12) -0.0033(11) -0.0098(10)
N3 0.0341(10) 0.0277(10) 0.0412(11) -0.0163(9) -0.0008(8) -0.0077(8)
C18 0.0393(13) 0.0263(12) 0.0457(14) -0.0146(11) -0.0007(11) -0.0087(10)
C15 0.0436(14) 0.0356(13) 0.0429(14) -0.0172(11) 0.0005(11) -0.0109(11)
C19 0.0530(16) 0.0394(15) 0.0517(16) -0.0181(13) 0.0072(13) -0.0146(13)
C12 0.0526(15) 0.0332(13) 0.0460(15) -0.0169(11) -0.0067(12) -0.0170(12)
C16 0.070(2) 0.0389(15) 0.0495(17) -0.0134(13) 0.0021(14) -0.0160(14)
C9 0.0334(13) 0.0331(13) 0.0559(16) -0.0195(12) -0.0019(11) -0.0048(10)
C20 0.080(2) 0.0405(16) 0.0555(19) -0.0122(14) 0.0109(16) -0.0193(16)
C13 0.0548(18) 0.073(2) 0.070(2) -0.0277(18) -0.0110(15) -0.0284(17)
C10 0.0472(16) 0.0544(18) 0.070(2) -0.0259(16) -0.0110(14) -0.0151(14)
C17 0.096(3) 0.054(2) 0.058(2) -0.0103(16) 0.0161(19) -0.0252(19)
C14 0.108(3) 0.078(3) 0.096(3) -0.021(2) -0.042(2) -0.049(2)
C11 0.049(2) 0.099(3) 0.117(3) -0.044(3) -0.025(2) -0.012(2)

loop_
_atom_type_symbol
_atom_type_description
_atom_type_scat_dispersion_real
_atom_type_scat_dispersion_imag
_atom_type_scat_source
C C 0.0033 0.0016 'International Tables Vol C Tables 4.2.6.8 and 6.1.1.4'
H H 0.0000 0.0000 'International Tables Vol C Tables 4.2.6.8 and 6.1.1.4'
N N 0.0061 0.0033 'International Tables Vol C Tables 4.2.6.8 and 6.1.1.4'
O O 0.0106 0.0060 'International Tables Vol C Tables 4.2.6.8 and 6.1.1.4'
V V 0.3005 0.5294 'International Tables Vol C Tables 4.2.6.8 and 6.1.1.4'

loop_
_geom_angle_atom_site_label_1
_geom_angle_atom_site_label_2
_geom_angle_atom_site_label_3
_geom_angle
_geom_angle_site_symmetry_1
_geom_angle_site_symmetry_3
_geom_angle_publ_flag
O5 V1 O10 146.34(7) . . ?
O5 V1 O2 84.73(7) . . ?
O10 V1 O2 76.89(7) . . ?
O5 V1 O7 76.94(7) . . ?
O10 V1 O7 84.33(7) . . ?
O2 V1 O7 112.52(8) . . ?
O5 V1 O4 85.89(7) . . ?
O10 V1 O4 121.24(7) . . ?
O2 V1 O4 155.39(7) . . ?
O7 V1 O4 87.30(7) . . ?
O5 V1 O9 121.87(7) . . ?
O10 V1 O9 84.92(7) . . ?
O2 V1 O9 85.64(7) . . ?
O7 V1 O9 156.06(7) . . ?
O4 V1 O9 80.12(7) . . ?
O5 V1 N2 153.08(8) . . ?
O10 V1 N2 40.21(7) . . ?
O2 V1 N2 115.85(7) . . ?
O7 V1 N2 78.99(7) . . ?
O4 V1 N2 81.09(7) . . ?
O9 V1 N2 78.99(7) . . ?
O5 V1 N1 40.16(7) . . ?
O10 V1 N1 153.15(7) . . ?
O2 V1 N1 78.95(7) . . ?
O7 V1 N1 115.97(8) . . ?
O4 V1 N1 79.22(7) . . ?
O9 V1 N1 81.74(7) . . ?
N2 V1 N1 154.46(8) . . ?
C2 O2 V1 121.09(16) . . ?
C4 O4 V1 119.12(14) . . ?
N1 O5 V1 73.42(11) . . ?
C6 O7 V1 120.67(16) . . ?
C8 O9 V1 119.36(15) . . ?
N2 O10 V1 73.06(10) . . ?
O5 N1 C3 113.14(19) . . ?
O5 N1 C1 114.82(19) . . ?
C3 N1 C1 120.33(19) . . ?
O5 N1 V1 66.42(10) . . ?
C3 N1 V1 115.36(14) . . ?
C1 N1 V1 115.01(15) . . ?
O10 N2 C7 113.29(17) . . ?
O10 N2 C5 114.43(18) . . ?
C7 N2 C5 120.10(18) . . ?
O10 N2 V1 66.72(10) . . ?
C7 N2 V1 115.77(14) . . ?
C5 N2 V1 115.00(14) . . ?
N1 C1 C2 108.52(19) . . ?
N1 C1 H1A 110.0 . . ?
C2 C1 H1A 110.0 . . ?
N1 C1 H1B 110.0 . . ?
C2 C1 H1B 110.0 . . ?
H1A C1 H1B 108.4 . . ?
O1 C2 O2 124.4(2) . . ?
O1 C2 C1 121.0(2) . . ?
O2 C2 C1 114.5(2) . . ?
N1 C3 C4 109.66(19) . . ?
N1 C3 H3A 109.7 . . ?
C4 C3 H3A 109.7 . . ?
N1 C3 H3B 109.7 . . ?
C4 C3 H3B 109.7 . . ?
H3A C3 H3B 108.2 . . ?
O3 C4 O4 124.4(2) . . ?
O3 C4 C3 120.0(2) . . ?
O4 C4 C3 115.6(2) . . ?
N2 C5 C6 108.10(19) . . ?
N2 C5 H5A 110.1 . . ?
C6 C5 H5A 110.1 . . ?
N2 C5 H5B 110.1 . . ?
C6 C5 H5B 110.1 . . ?
H5A C5 H5B 108.4 . . ?
O6 C6 O7 124.8(3) . . ?
O6 C6 C5 120.3(2) . . ?
O7 C6 C5 115.0(2) . . ?
N2 C7 C8 108.85(18) . . ?
N2 C7 H7A 109.9 . . ?
C8 C7 H7A 109.9 . . ?
N2 C7 H7B 109.9 . . ?
C8 C7 H7B 109.9 . . ?
H7A C7 H7B 108.3 . . ?
O8 C8 O9 124.9(2) . . ?
O8 C8 C7 119.5(2) . . ?
O9 C8 C7 115.6(2) . . ?
C12 N3 C9 106.29(18) . . ?
C12 N3 C15 111.30(19) . . ?
C9 N3 C15 110.84(19) . . ?
C12 N3 C18 111.23(19) . . ?
C9 N3 C18 111.38(19) . . ?
C15 N3 C18 105.90(17) . . ?
C19 C18 N3 116.0(2) . . ?
C19 C18 H18A 108.3 . . ?
N3 C18 H18A 108.3 . . ?
C19 C18 H18B 108.3 . . ?
N3 C18 H18B 108.3 . . ?
H18A C18 H18B 107.4 . . ?
C16 C15 N3 116.2(2) . . ?
C16 C15 H15A 108.2 . . ?
N3 C15 H15A 108.2 . . ?
C16 C15 H15B 108.2 . . ?
N3 C15 H15B 108.2 . . ?
H15A C15 H15B 107.4 . . ?
C18 C19 C20 109.8(2) . . ?
C18 C19 H19A 109.7 . . ?
C20 C19 H19A 109.7 . . ?
C18 C19 H19B 109.7 . . ?
C20 C19 H19B 109.7 . . ?
H19A C19 H19B 108.2 . . ?
C13 C12 N3 116.1(2) . . ?
C13 C12 H12A 108.3 . . ?
N3 C12 H12A 108.3 . . ?
C13 C12 H12B 108.3 . . ?
N3 C12 H12B 108.3 . . ?
H12A C12 H12B 107.4 . . ?
C15 C16 C17 109.1(2) . . ?
C15 C16 H16A 109.9 . . ?
C17 C16 H16A 109.9 . . ?
C15 C16 H16B 109.9 . . ?
C17 C16 H16B 109.9 . . ?
H16A C16 H16B 108.3 . . ?
C10 C9 N3 116.1(2) . . ?
C10 C9 H9A 108.3 . . ?
N3 C9 H9A 108.3 . . ?
C10 C9 H9B 108.3 . . ?
N3 C9 H9B 108.3 . . ?
H9A C9 H9B 107.4 . . ?
C19 C20 H20A 109.5 . . ?
C19 C20 H20B 109.5 . . ?
H20A C20 H20B 109.5 . . ?
C19 C20 H20C 109.5 . . ?
H20A C20 H20C 109.5 . . ?
H20B C20 H20C 109.5 . . ?
C12 C13 C14 108.6(3) . . ?
C12 C13 H13A 110.0 . . ?
C14 C13 H13A 110.0 . . ?
C12 C13 H13B 110.0 . . ?
C14 C13 H13B 110.0 . . ?
H13A C13 H13B 108.4 . . ?
C11 C10 C9 110.4(3) . . ?
C11 C10 H10A 109.6 . . ?
C9 C10 H10A 109.6 . . ?
C11 C10 H10B 109.6 . . ?
C9 C10 H10B 109.6 . . ?
H10A C10 H10B 108.1 . . ?
C16 C17 H17A 109.5 . . ?
C16 C17 H17B 109.5 . . ?
H17A C17 H17B 109.5 . . ?
C16 C17 H17C 109.5 . . ?
H17A C17 H17C 109.5 . . ?
H17B C17 H17C 109.5 . . ?
C13 C14 H14A 109.5 . . ?
C13 C14 H14B 109.5 . . ?
H14A C14 H14B 109.5 . . ?
C13 C14 H14C 109.5 . . ?
H14A C14 H14C 109.5 . . ?
H14B C14 H14C 109.5 . . ?
C10 C11 H11A 109.5 . . ?
C10 C11 H11B 109.5 . . ?
H11A C11 H11B 109.5 . . ?
C10 C11 H11C 109.5 . . ?
H11A C11 H11C 109.5 . . ?
H11B C11 H11C 109.5 . . ?

loop_
_geom_bond_atom_site_label_1
_geom_bond_atom_site_label_2
_geom_bond_distance
_geom_bond_site_symmetry_2
_geom_bond_publ_flag
V1 O5 1.9343(16) . ?
V1 O10 1.9412(16) . ?
V1 O2 1.9513(16) . ?
V1 O7 1.9633(17) . ?
V1 O4 2.0087(16) . ?
V1 O9 2.0114(17) . ?
V1 N2 2.0215(18) . ?
V1 N1 2.0228(18) . ?
O1 C2 1.207(3) . ?
O2 C2 1.305(3) . ?
O3 C4 1.209(3) . ?
O4 C4 1.298(3) . ?
O5 N1 1.361(3) . ?
O6 C6 1.213(3) . ?
O7 C6 1.298(3) . ?
O8 C8 1.202(3) . ?
O9 C8 1.296(3) . ?
O10 N2 1.364(2) . ?
N1 C3 1.460(3) . ?
N1 C1 1.464(3) . ?
N2 C7 1.458(3) . ?
N2 C5 1.463(3) . ?
C1 C2 1.508(4) . ?
C1 H1A 0.9700 . ?
C1 H1B 0.9700 . ?
C3 C4 1.508(3) . ?
C3 H3A 0.9700 . ?
C3 H3B 0.9700 . ?
C5 C6 1.511(4) . ?
C5 H5A 0.9700 . ?
C5 H5B 0.9700 . ?
C7 C8 1.518(3) . ?
C7 H7A 0.9700 . ?
C7 H7B 0.9700 . ?
N3 C12 1.514(3) . ?
N3 C9 1.515(3) . ?
N3 C15 1.519(3) . ?
N3 C18 1.522(3) . ?
C18 C19 1.507(4) . ?
C18 H18A 0.9700 . ?
C18 H18B 0.9700 . ?
C15 C16 1.508(4) . ?
C15 H15A 0.9700 . ?
C15 H15B 0.9700 . ?
C19 C20 1.508(4) . ?
C19 H19A 0.9700 . ?
C19 H19B 0.9700 . ?
C12 C13 1.505(4) . ?
C12 H12A 0.9700 . ?
C12 H12B 0.9700 . ?
C16 C17 1.513(4) . ?
C16 H16A 0.9700 . ?
C16 H16B 0.9700 . ?
C9 C10 1.514(4) . ?
C9 H9A 0.9700 . ?
C9 H9B 0.9700 . ?
C20 H20A 0.9600 . ?
C20 H20B 0.9600 . ?
C20 H20C 0.9600 . ?
C13 C14 1.521(5) . ?
C13 H13A 0.9700 . ?
C13 H13B 0.9700 . ?
C10 C11 1.509(4) . ?
C10 H10A 0.9700 . ?
C10 H10B 0.9700 . ?
C17 H17A 0.9600 . ?
C17 H17B 0.9600 . ?
C17 H17C 0.9600 . ?
C14 H14A 0.9600 . ?
C14 H14B 0.9600 . ?
C14 H14C 0.9600 . ?
C11 H11A 0.9600 . ?
C11 H11B 0.9600 . ?
C11 H11C 0.9600 . ?

loop_
_geom_torsion_atom_site_label_1
_geom_torsion_atom_site_label_2
_geom_torsion_atom_site_label_3
_geom_torsion_atom_site_label_4
_geom_torsion
_geom_torsion_site_symmetry_1
_geom_torsion_site_symmetry_2
_geom_torsion_site_symmetry_3
_geom_torsion_site_symmetry_4
_geom_torsion_publ_flag
V1 O5 N1 C3 108.76(16) . . . . ?
V1 O5 N1 C1 -107.84(17) . . . . ?
V1 O10 N2 C7 109.27(16) . . . . ?
V1 O10 N2 C5 -108.05(16) . . . . ?
O5 N1 C1 C2 60.6(3) . . . . ?
C3 N1 C1 C2 -158.8(2) . . . . ?
V1 N1 C1 C2 -13.7(3) . . . . ?
V1 O2 C2 O1 -173.7(2) . . . . ?
V1 O2 C2 C1 4.0(3) . . . . ?
N1 C1 C2 O1 -175.7(2) . . . . ?
N1 C1 C2 O2 6.5(3) . . . . ?
O5 N1 C3 C4 -64.9(2) . . . . ?
C1 N1 C3 C4 153.9(2) . . . . ?
V1 N1 C3 C4 8.9(3) . . . . ?
V1 O4 C4 O3 173.5(2) . . . . ?
V1 O4 C4 C3 -5.2(3) . . . . ?
N1 C3 C4 O3 178.7(2) . . . . ?
N1 C3 C4 O4 -2.5(3) . . . . ?
O10 N2 C5 C6 58.1(2) . . . . ?
C7 N2 C5 C6 -161.94(19) . . . . ?
V1 N2 C5 C6 -16.4(2) . . . . ?
V1 O7 C6 O6 -179.5(2) . . . . ?
V1 O7 C6 C5 -1.0(3) . . . . ?
N2 C5 C6 O6 -170.1(2) . . . . ?
N2 C5 C6 O7 11.3(3) . . . . ?
O10 N2 C7 C8 -61.1(2) . . . . ?
C5 N2 C7 C8 158.6(2) . . . . ?
V1 N2 C7 C8 13.2(2) . . . . ?
V1 O9 C8 O8 179.2(3) . . . . ?
V1 O9 C8 C7 0.6(3) . . . . ?
N2 C7 C8 O8 172.4(3) . . . . ?
N2 C7 C8 O9 -8.9(3) . . . . ?
C12 N3 C18 C19 -57.3(3) . . . . ?
C9 N3 C18 C19 61.1(3) . . . . ?
C15 N3 C18 C19 -178.3(2) . . . . ?
C12 N3 C15 C16 57.8(3) . . . . ?
C9 N3 C15 C16 -60.3(3) . . . . ?
C18 N3 C15 C16 178.8(2) . . . . ?
N3 C18 C19 C20 176.2(2) . . . . ?
C9 N3 C12 C13 -179.7(2) . . . . ?
C15 N3 C12 C13 59.5(3) . . . . ?
C18 N3 C12 C13 -58.3(3) . . . . ?
N3 C15 C16 C17 174.9(3) . . . . ?
C12 N3 C9 C10 -175.2(2) . . . . ?
C15 N3 C9 C10 -54.2(3) . . . . ?
C18 N3 C9 C10 63.5(3) . . . . ?
N3 C12 C13 C14 -179.9(3) . . . . ?
N3 C9 C10 C11 -176.0(3) . . . . ?
